data_2312439
loop_
_publ_author_name
'Rusanov, Eduard B.'
'W&#xf6;rle, Michael D'
'Kovalenko, Maksym V.'
'Domasevitch, Kostiantyn V.'
'Rusanova, Julia A.'

_publ_section_title
;
 Attractive and repulsive forces in a crystal of
 [Rb(18-crown-6)][SbCl<sub>6</sub>] under high pressure.
;
_journal_issue 'Pt 2'
_journal_name_full 'Acta crystallographica Section B, Structural science, crystal engineering and materials'
_journal_page_first 135
_journal_page_last 145
_journal_paper_doi 10.1107/S2052520624001586
_journal_volume 80
_journal_year 2024
_chemical_formula_moiety 'C12 H24 O6 Rb, Cl6 Sb'
_chemical_formula_sum 'C12 H24 Cl6 O6 Rb Sb'
_chemical_formula_weight 684.23
_space_group_crystal_system trigonal
_space_group_IT_number 148
_space_group_name_Hall '-R 3'
_space_group_name_H-M_alt 'R -3 :H'
_atom_sites_solution_hydrogens geom
_audit_creation_date 2023-12-31
_audit_creation_method
;
Olex2 1.5
(compiled 2023.03.06 svn.rbb2c1857 for OlexSys, GUI svn.r6748)
;
_cell_angle_alpha 90
_cell_angle_beta 90
_cell_angle_gamma 120
_cell_formula_units_Z 3
_cell_length_a 14.1212(9)
_cell_length_b 14.1212(9)
_cell_length_c 10.2274(9)
_cell_measurement_reflns_used 2042
_cell_measurement_temperature 293(1)
_cell_measurement_theta_max 31.4420
_cell_measurement_theta_min 2.5880
_cell_volume 1766.2(2)
_computing_cell_refinement 'CrysAlisPro 1.171.42.94a (Rigaku OD, 2023)'
_computing_data_collection 'CrysAlisPro 1.171.42.94a (Rigaku OD, 2023)'
_computing_data_reduction 'CrysAlisPro 1.171.42.94a (Rigaku OD, 2023)'
_computing_molecular_graphics 'Olex2 1.5 (Dolomanov et al., 2009)'
_computing_publication_material 'Olex2 1.5 (Dolomanov et al., 2009)'
_computing_structure_refinement 'SHELXL 2018/3 (Sheldrick, 2015)'
_diffrn_ambient_environment air
_diffrn_ambient_temperature 293(1)
_diffrn_detector 'Hybrid Pixel Array Detector'
_diffrn_detector_area_resol_mean 10.0000
_diffrn_detector_type HyPix
_diffrn_measured_fraction_theta_full 1.000
_diffrn_measured_fraction_theta_max 1.000
_diffrn_measurement_details
;
List of Runs (angles in degrees, time in seconds):

  # Type    Start    End  Width  t~exp~   \w     \q     \k     \f   Frames
--------------------------------------------------------------------------
  1  \w    -23.00  23.00   1.00    2.00    --   -9.53 -99.00  90.00   46
  2  \w    -66.00 -41.00   1.00    2.00    --    8.28 -19.00-120.00   25
  3  \w    -82.00   4.00   1.00    2.00    --   -9.53 -53.00-173.00   86
  4  \w    -23.00  41.00   1.00    2.00    --    8.28 -99.00-180.00   64
;
_diffrn_measurement_device 'four-circle diffractometer'
_diffrn_measurement_device_type 'XtaLAB Synergy, Dualflex, HyPix'
_diffrn_measurement_method '\w scans'
_diffrn_orient_matrix_type 'CrysAlisPro convention (1999,Acta A55,543-557)'
_diffrn_orient_matrix_UB_11 0.0020361000
_diffrn_orient_matrix_UB_12 0.0070606000
_diffrn_orient_matrix_UB_13 0.0688244000
_diffrn_orient_matrix_UB_21 0.0570418000
_diffrn_orient_matrix_UB_22 0.0370866000
_diffrn_orient_matrix_UB_23 -0.0038698000
_diffrn_orient_matrix_UB_31 -0.0102184000
_diffrn_orient_matrix_UB_32 0.0440056000
_diffrn_orient_matrix_UB_33 -0.0077567000
_diffrn_radiation_monochromator mirror
_diffrn_radiation_probe x-ray
_diffrn_radiation_type 'Mo K\a'
_diffrn_radiation_wavelength 0.71073
_diffrn_reflns_av_R_equivalents 0.0328
_diffrn_reflns_av_unetI/netI 0.0261
_diffrn_reflns_Laue_measured_fraction_full 1.000
_diffrn_reflns_Laue_measured_fraction_max 1.000
_diffrn_reflns_limit_h_max 18
_diffrn_reflns_limit_h_min -16
_diffrn_reflns_limit_k_max 15
_diffrn_reflns_limit_k_min -18
_diffrn_reflns_limit_l_max 13
_diffrn_reflns_limit_l_min -13
_diffrn_reflns_number 4046
_diffrn_reflns_point_group_measured_fraction_full 1.000
_diffrn_reflns_point_group_measured_fraction_max 1.000
_diffrn_reflns_theta_full 25.242
_diffrn_reflns_theta_max 27.498
_diffrn_reflns_theta_min 2.596
_diffrn_source 'micro-focus sealed X-ray tube'
_diffrn_source_type 'PhotonJet (Mo) X-ray Source'
_exptl_absorpt_coefficient_mu 3.930
_exptl_absorpt_correction_T_max 1.00000
_exptl_absorpt_correction_T_min 0.89401
_exptl_absorpt_correction_type multi-scan
_exptl_absorpt_process_details
;
CrysAlisPro 1.171.42.94a (Rigaku Oxford Diffraction, 2023)
Empirical absorption correction using spherical harmonics,
implemented in SCALE3 ABSPACK scaling algorithm.
;
_exptl_crystal_colour yellow
_exptl_crystal_density_diffrn 1.930
_exptl_crystal_description prizm
_exptl_crystal_F_000 1002
_exptl_crystal_size_max 0.15
_exptl_crystal_size_mid 0.12
_exptl_crystal_size_min 0.11
_refine_diff_density_max 0.345
_refine_diff_density_min -0.642
_refine_diff_density_rms 0.067
_refine_ls_extinction_method none
_refine_ls_goodness_of_fit_ref 1.049
_refine_ls_hydrogen_treatment constr
_refine_ls_matrix_type full
_refine_ls_number_parameters 42
_refine_ls_number_reflns 912
_refine_ls_number_restraints 0
_refine_ls_restrained_S_all 1.049
_refine_ls_R_factor_all 0.0328
_refine_ls_R_factor_gt 0.0274
_refine_ls_shift/su_max 0.000
_refine_ls_shift/su_mean 0.000
_refine_ls_structure_factor_coef Fsqd
_refine_ls_weighting_details 'w=1/[\s^2^(Fo^2^)+(0.0310P)^2^+1.8780P] where P=(Fo^2^+2Fc^2^)/3'
_refine_ls_weighting_scheme calc
_refine_ls_wR_factor_gt 0.0623
_refine_ls_wR_factor_ref 0.0637
_reflns_Friedel_coverage 0.000
_reflns_number_gt 823
_reflns_number_total 912
_reflns_threshold_expression 'I > 2\s(I)'
_cod_data_source_file px5059.cif
_cod_data_source_block Rb0k0
_cod_depositor_comments 'Adding full bibliography for 2312438--2312457.cif.'
_cod_original_cell_volume 1766.2(3)
_cod_original_sg_symbol_H-M 'R -3'
_cod_database_code 2312439
_shelx_shelxl_version_number 2018/3
_chemical_oxdiff_formula C12H24O6RbSbCl6
_chemical_oxdiff_usercomment 'RbCrSbCl6 at 0k0'
_shelx_space_group_comment
;
The symmetry employed for this shelxl refinement is uniquely defined
by the following loop, which should always be used as a source of
symmetry information in preference to the above space-group names.
They are only intended as comments.
;
_shelx_estimated_absorpt_t_max 0.672
_shelx_estimated_absorpt_t_min 0.590
_olex2_refinement_description
;
1. Fixed Uiso
 At 1.2 times of:
  All C(H,H) groups
2. Others
 Fixed Sof: Rb1(0.166667)
3.a Secondary CH2 refined with riding coordinates:
 C1(H1A,H1B), C2(H2A,H2B)
;
_olex2_submission_special_instructions 'No special instructions were received'
_oxdiff_exptl_absorpt_empirical_details
;
Empirical correction (ABSPACK) includes:
- Absorption correction using spherical harmonics
- Frame scaling
;
_oxdiff_exptl_absorpt_empirical_full_max 1.163
_oxdiff_exptl_absorpt_empirical_full_min 0.906

loop_
_space_group_symop_operation_xyz
'x, y, z'
'-y, x-y, z'
'-x+y, -x, z'
'x+2/3, y+1/3, z+1/3'
'-y+2/3, x-y+1/3, z+1/3'
'-x+y+2/3, -x+1/3, z+1/3'
'x+1/3, y+2/3, z+2/3'
'-y+1/3, x-y+2/3, z+2/3'
'-x+y+1/3, -x+2/3, z+2/3'
'-x, -y, -z'
'y, -x+y, -z'
'x-y, x, -z'
'-x+2/3, -y+1/3, -z+1/3'
'y+2/3, -x+y+1/3, -z+1/3'
'x-y+2/3, x+1/3, -z+1/3'
'-x+1/3, -y+2/3, -z+2/3'
'y+1/3, -x+y+2/3, -z+2/3'
'x-y+1/3, x+2/3, -z+2/3'

loop_
_atom_site_label
_atom_site_type_symbol
_atom_site_fract_x
_atom_site_fract_y
_atom_site_fract_z
_atom_site_U_iso_or_equiv
_atom_site_adp_type
_atom_site_occupancy
_atom_site_site_symmetry_order
_atom_site_calc_flag
_atom_site_refinement_flags_posn
_atom_site_refinement_flags_adp
_atom_site_refinement_flags_occupancy
_atom_site_disorder_assembly
_atom_site_disorder_group
Sb1 Sb 0.000000 0.000000 1.000000 0.03832(15) Uani 1 6 d S T P . .
Rb1 Rb 0.000000 0.000000 0.55479(11) 0.0619(3) Uani 0.5 3 d S T P . .
Cl1 Cl 0.07859(6) 0.15846(6) 0.86590(8) 0.0628(2) Uani 1 1 d . . . . .
O1 O 0.06268(14) 0.22416(14) 0.47813(19) 0.0495(4) Uani 1 1 d . . . . .
C1 C 0.1714(2) 0.2969(2) 0.5219(3) 0.0550(7) Uani 1 1 d . . . . .
H1A H 0.174266 0.295613 0.616562 0.066 Uiso 1 1 calc R U . . .
H1B H 0.193748 0.370994 0.494583 0.066 Uiso 1 1 calc R U . . .
C2 C 0.2463(2) 0.2624(2) 0.4651(3) 0.0537(7) Uani 1 1 d . . . . .
H2A H 0.235943 0.253998 0.371152 0.064 Uiso 1 1 calc R U . . .
H2B H 0.321580 0.317773 0.482042 0.064 Uiso 1 1 calc R U . . .

loop_
_atom_site_aniso_label
_atom_site_aniso_U_11
_atom_site_aniso_U_22
_atom_site_aniso_U_33
_atom_site_aniso_U_23
_atom_site_aniso_U_13
_atom_site_aniso_U_12
Sb1 0.03348(16) 0.03348(16) 0.0480(3) 0.000 0.000 0.01674(8)
Rb1 0.0362(3) 0.0362(3) 0.1132(9) 0.000 0.000 0.01810(14)
Cl1 0.0579(4) 0.0517(4) 0.0762(5) 0.0192(3) 0.0099(3) 0.0256(3)
O1 0.0440(10) 0.0379(9) 0.0660(12) -0.0065(8) -0.0018(8) 0.0199(8)
C1 0.0530(16) 0.0338(13) 0.0687(19) -0.0040(12) -0.0111(13) 0.0145(12)
C2 0.0380(13) 0.0423(14) 0.0673(18) 0.0093(12) -0.0009(12) 0.0102(11)

loop_
_atom_type_symbol
_atom_type_description
_atom_type_scat_dispersion_real
_atom_type_scat_dispersion_imag
_atom_type_scat_source
C C 0.0033 0.0016 'International Tables Vol C Tables 4.2.6.8 and 6.1.1.4'
H H 0.0000 0.0000 'International Tables Vol C Tables 4.2.6.8 and 6.1.1.4'
O O 0.0106 0.0060 'International Tables Vol C Tables 4.2.6.8 and 6.1.1.4'
Cl Cl 0.1484 0.1585 'International Tables Vol C Tables 4.2.6.8 and 6.1.1.4'
Rb Rb -0.9393 2.9676 'International Tables Vol C Tables 4.2.6.8 and 6.1.1.4'
Sb Sb -0.5866 1.5461 'International Tables Vol C Tables 4.2.6.8 and 6.1.1.4'

loop_
_geom_angle_atom_site_label_1
_geom_angle_atom_site_label_2
_geom_angle_atom_site_label_3
_geom_angle
_geom_angle_site_symmetry_1
_geom_angle_site_symmetry_3
_geom_angle_publ_flag
Cl1 Sb1 Cl1 90.03(3) . 11_557 ?
Cl1 Sb1 Cl1 89.97(3) 2 3 ?
Cl1 Sb1 Cl1 89.97(3) 12_557 10_557 ?
Cl1 Sb1 Cl1 89.97(3) . 2 ?
Cl1 Sb1 Cl1 89.97(3) 11_557 10_557 ?
Cl1 Sb1 Cl1 180.00(3) 11_557 2 ?
Cl1 Sb1 Cl1 90.03(3) 11_557 3 ?
Cl1 Sb1 Cl1 90.03(3) . 12_557 ?
Cl1 Sb1 Cl1 180.0 12_557 3 ?
Cl1 Sb1 Cl1 89.97(3) 11_557 12_557 ?
Cl1 Sb1 Cl1 90.03(3) 2 10_557 ?
Cl1 Sb1 Cl1 90.03(3) 2 12_557 ?
Cl1 Sb1 Cl1 90.03(3) 3 10_557 ?
Cl1 Sb1 Cl1 89.97(3) . 3 ?
Cl1 Sb1 Cl1 180.0 . 10_557 ?
O1 Rb1 Cl1 75.05(4) 11_556 . ?
O1 Rb1 Cl1 111.48(4) 3 . ?
O1 Rb1 Cl1 125.20(4) 2 . ?
O1 Rb1 Cl1 87.63(4) 12_556 . ?
O1 Rb1 Cl1 75.03(4) . . ?
O1 Rb1 Cl1 127.02(5) 10_556 . ?
O1 Rb1 O1 59.336(12) 12_556 2 ?
O1 Rb1 O1 157.72(5) 10_556 . ?
O1 Rb1 O1 59.332(12) 10_556 2 ?
O1 Rb1 O1 113.14(4) . 2 ?
O1 Rb1 O1 157.72(5) 11_556 2 ?
O1 Rb1 O1 59.335(12) 10_556 3 ?
O1 Rb1 O1 118.622(18) 11_556 12_556 ?
O1 Rb1 O1 59.336(12) 11_556 3 ?
O1 Rb1 O1 59.333(12) 11_556 . ?
O1 Rb1 O1 157.72(5) 12_556 3 ?
O1 Rb1 O1 118.623(19) 10_556 12_556 ?
O1 Rb1 O1 113.14(4) . 3 ?
O1 Rb1 O1 118.625(18) 10_556 11_556 ?
O1 Rb1 O1 113.14(4) 2 3 ?
O1 Rb1 O1 59.334(12) 12_556 . ?
Sb1 Cl1 Rb1 93.95(3) . . ?
C1 O1 Rb1 117.53(15) . 10_556 ?
C1 O1 Rb1 109.20(15) . . ?
C2 O1 Rb1 116.75(14) 12_556 10_556 ?
C2 O1 Rb1 106.30(14) 12_556 . ?
C2 O1 C1 113.1(2) 12_556 . ?
O1 C1 H1A 109.9 . . ?
O1 C1 H1B 109.9 . . ?
O1 C1 C2 109.1(2) . . ?
H1A C1 H1B 108.3 . . ?
C2 C1 H1A 109.9 . . ?
C2 C1 H1B 109.9 . . ?
O1 C2 C1 109.5(2) 11_556 . ?
O1 C2 H2A 109.8 11_556 . ?
O1 C2 H2B 109.8 11_556 . ?
C1 C2 H2A 109.8 . . ?
C1 C2 H2B 109.8 . . ?
H2A C2 H2B 108.2 . . ?

loop_
_geom_bond_atom_site_label_1
_geom_bond_atom_site_label_2
_geom_bond_distance
_geom_bond_site_symmetry_2
_geom_bond_publ_flag
Sb1 Cl1 2.3741(7) . ?
Sb1 Cl1 2.3741(7) 3 ?
Sb1 Cl1 2.3741(7) 12_557 ?
Sb1 Cl1 2.3741(7) 11_557 ?
Sb1 Cl1 2.3741(7) 10_557 ?
Sb1 Cl1 2.3741(7) 2 ?
Rb1 Rb1 1.121(2) 10_556 ?
Rb1 Cl1 3.7255(13) . ?
Rb1 O1 2.8486(17) 10_556 ?
Rb1 O1 2.9354(18) 2 ?
Rb1 O1 2.9354(17) 3 ?
Rb1 O1 2.8487(17) 11_556 ?
Rb1 O1 2.8487(17) 12_556 ?
Rb1 O1 2.9353(18) . ?
O1 C1 1.426(3) . ?
O1 C2 1.421(3) 12_556 ?
C1 H1A 0.9700 . ?
C1 H1B 0.9700 . ?
C1 C2 1.487(4) . ?
C2 H2A 0.9700 . ?
C2 H2B 0.9700 . ?

loop_
_geom_torsion_atom_site_label_1
_geom_torsion_atom_site_label_2
_geom_torsion_atom_site_label_3
_geom_torsion_atom_site_label_4
_geom_torsion
_geom_torsion_site_symmetry_1
_geom_torsion_site_symmetry_2
_geom_torsion_site_symmetry_3
_geom_torsion_site_symmetry_4
_geom_torsion_publ_flag
Rb1 O1 C1 C2 57.7(2) . . . . ?
Rb1 O1 C1 C2 35.1(3) 10_556 . . . ?
O1 C1 C2 O1 -68.9(3) . . . 11_556 ?
C2 O1 C1 C2 175.84(19) 12_556 . . . ?
